data_7711400
loop_
_publ_author_name
'Wang, Ai'
'Zhang, Yatong'
'Lu, Liping'
'Zhu, Miaoli'
'Yuan, Caixia'
'Feng, Sisi'

_publ_section_title
;
 Seven Ln(III) coordination polymers with two kinds of geometric
 coordination but the same 3D topological property: luminescence sensing
 and magnetic property.
;
_journal_issue 32
_journal_name_full 'Dalton transactions (Cambridge, England : 2003)'
_journal_page_first 12324
_journal_page_last 12333
_journal_paper_doi 10.1039/d2dt01024k
_journal_volume 51
_journal_year 2022
_chemical_formula_moiety 'C18 H13 Sm N9 O8, H2 O'
_chemical_formula_sum 'C18 H15 N9 O9 Sm'
_chemical_formula_weight 651.74
_space_group_crystal_system triclinic
_space_group_IT_number 2
_space_group_name_Hall '-P 1'
_space_group_name_H-M_alt 'P -1'
_atom_sites_solution_hydrogens mixed
_audit_creation_method SHELXL-2014/7
_audit_update_record
;
2022-07-19 deposited with the CCDC.	2022-07-21 downloaded from the CCDC.
;
_cell_angle_alpha 84.0976(13)
_cell_angle_beta 80.0670(13)
_cell_angle_gamma 66.9366(12)
_cell_formula_units_Z 2
_cell_length_a 9.4774(4)
_cell_length_b 10.3232(4)
_cell_length_c 12.4655(5)
_cell_measurement_reflns_used 9710
_cell_measurement_temperature 296(2)
_cell_measurement_theta_max 28.29
_cell_measurement_theta_min 3.32
_cell_volume 1104.45(8)
_computing_cell_refinement 'Bruker SAINT'
_computing_data_collection 'Bruker APEX2'
_computing_data_reduction 'Bruker SAINT, SADABS and XPREP'
_computing_molecular_graphics 'Bruker SHELXTL'
_computing_publication_material 'Bruker SHELXTL'
_computing_structure_refinement 'SHELXL-2014 (Sheldrick 2014)'
_computing_structure_solution 'SHELXS-97 (Sheldrick 2008)'
_diffrn_ambient_temperature 296(2)
_diffrn_measured_fraction_theta_full 0.989
_diffrn_measured_fraction_theta_max 0.989
_diffrn_measurement_device_type 'Bruker APEX-II CCD'
_diffrn_measurement_method '\w scans'
_diffrn_radiation_type MoK\a
_diffrn_radiation_wavelength 0.71073
_diffrn_reflns_av_R_equivalents 0.0257
_diffrn_reflns_av_unetI/netI 0.0176
_diffrn_reflns_Laue_measured_fraction_full 0.989
_diffrn_reflns_Laue_measured_fraction_max 0.989
_diffrn_reflns_limit_h_max 12
_diffrn_reflns_limit_h_min -12
_diffrn_reflns_limit_k_max 13
_diffrn_reflns_limit_k_min -13
_diffrn_reflns_limit_l_max 16
_diffrn_reflns_limit_l_min -16
_diffrn_reflns_number 39636
_diffrn_reflns_point_group_measured_fraction_full 0.989
_diffrn_reflns_point_group_measured_fraction_max 0.989
_diffrn_reflns_theta_full 25.242
_diffrn_reflns_theta_max 28.296
_diffrn_reflns_theta_min 2.764
_diffrn_source 'Incoatec microsource'
_exptl_absorpt_coefficient_mu 2.732
_exptl_absorpt_correction_T_max 0.7457
_exptl_absorpt_correction_T_min 0.6217
_exptl_absorpt_correction_type multi-scan
_exptl_absorpt_process_details SADABS
_exptl_crystal_colour colorless
_exptl_crystal_density_diffrn 1.960
_exptl_crystal_description block
_exptl_crystal_F_000 640
_exptl_crystal_size_max 0.230
_exptl_crystal_size_mid 0.220
_exptl_crystal_size_min 0.200
_refine_diff_density_max 0.681
_refine_diff_density_min -0.833
_refine_diff_density_rms 0.074
_refine_ls_extinction_method none
_refine_ls_goodness_of_fit_ref 1.103
_refine_ls_hydrogen_treatment constr
_refine_ls_matrix_type full
_refine_ls_number_parameters 400
_refine_ls_number_reflns 5452
_refine_ls_number_restraints 195
_refine_ls_restrained_S_all 1.151
_refine_ls_R_factor_all 0.0176
_refine_ls_R_factor_gt 0.0171
_refine_ls_shift/su_max 0.003
_refine_ls_shift/su_mean 0.000
_refine_ls_structure_factor_coef Fsqd
_refine_ls_weighting_details 'w=1/[\s^2^(Fo^2^)+(0.0182P)^2^+1.0844P] where P=(Fo^2^+2Fc^2^)/3'
_refine_ls_weighting_scheme calc
_refine_ls_wR_factor_gt 0.0448
_refine_ls_wR_factor_ref 0.0451
_reflns_Friedel_coverage 0.000
_reflns_number_gt 5313
_reflns_number_total 5452
_reflns_threshold_expression 'I > 2\s(I)'
_cod_data_source_file d2dt01024k2.cif
_cod_data_source_block SmL66
_cod_database_code 7711400
_shelx_shelxl_version_number 2014/7
_shelx_space_group_comment
;
The symmetry employed for this shelxl refinement is uniquely defined
by the following loop, which should always be used as a source of
symmetry information in preference to the above space-group names.
They are only intended as comments.
;
_shelx_estimated_absorpt_t_min 0.572
_shelx_estimated_absorpt_t_max 0.611

loop_
_space_group_symop_operation_xyz
'x, y, z'
'-x, -y, -z'

loop_
_atom_site_label
_atom_site_type_symbol
_atom_site_fract_x
_atom_site_fract_y
_atom_site_fract_z
_atom_site_U_iso_or_equiv
_atom_site_adp_type
_atom_site_occupancy
_atom_site_site_symmetry_order
_atom_site_calc_flag
_atom_site_refinement_flags_posn
_atom_site_refinement_flags_adp
_atom_site_refinement_flags_occupancy
_atom_site_disorder_assembly
_atom_site_disorder_group
Sm1 Sm -0.03752(2) 0.96448(2) 0.68545(2) 0.01693(4) Uani 1 1 d . . . . .
N1 N -0.2752(2) 0.65098(17) 0.63456(14) 0.0231(3) Uani 1 1 d . . . . .
N2 N -0.3051(3) 0.5934(2) 0.73507(16) 0.0392(5) Uani 1 1 d . . . . .
N3 N -0.5064(2) 0.7915(2) 0.70095(18) 0.0377(4) Uani 1 1 d . . . . .
N4A N 0.5761(10) 0.6651(9) 0.3256(8) 0.0275(8) Uani 0.691(16) 1 d D U P A 1
N5A N 0.5904(8) 0.7888(7) 0.3493(5) 0.0403(10) Uani 0.691(16) 1 d D U P A 1
N6A N 0.6623(9) 0.7412(6) 0.1699(5) 0.0529(11) Uani 0.691(16) 1 d D U P A 1
C5A C 0.6417(8) 0.8274(7) 0.2526(6) 0.0476(11) Uani 0.691(16) 1 d D U P A 1
H5A H 0.6570 0.9104 0.2489 0.057 Uiso 0.691(16) 1 d DR U P A 1
C6A C 0.6211(10) 0.6405(6) 0.2220(5) 0.0461(11) Uani 0.691(16) 1 d D U P A 1
H6A H 0.5815 0.5671 0.1836 0.055 Uiso 0.691(16) 1 d DR U P A 1
N4B N 0.567(2) 0.675(2) 0.3271(18) 0.0313(16) Uani 0.309(16) 1 d D U P A 1
N5B N 0.6241(18) 0.7689(18) 0.3300(13) 0.0468(16) Uani 0.309(16) 1 d D U P A 1
N6B N 0.6103(17) 0.7490(13) 0.1576(11) 0.0498(14) Uani 0.309(16) 1 d D U P A 1
C5B C 0.649(2) 0.8112(19) 0.2244(13) 0.0496(15) Uani 0.309(16) 1 d D U P A 1
H5B H 0.7024 0.8875 0.2121 0.060 Uiso 0.309(16) 1 d DR U P A 1
C6B C 0.5694(18) 0.6551(14) 0.2189(11) 0.0389(14) Uani 0.309(16) 1 d D U P A 1
H6B H 0.4948 0.6427 0.2084 0.047 Uiso 0.309(16) 1 d DR U P A 1
N7 N 0.0984(2) 0.70010(18) 1.06428(14) 0.0263(4) Uani 1 1 d . . . B 1
N8 N 0.2112(3) 0.7396(3) 1.00486(19) 0.0534(7) Uani 1 1 d . . . B 1
N9 N 0.1231(2) 0.84831(18) 1.16455(14) 0.0252(3) Uani 1 1 d . . . C 1
O1 O 0.17535(18) 0.83812(15) 0.55346(13) 0.0307(3) Uani 1 1 d . . . D 1
O2 O 0.25253(17) 0.83136(15) 0.37415(12) 0.0275(3) Uani 1 1 d . . . E 1
O3 O 0.0433(2) 0.70565(16) 0.74656(12) 0.0366(4) Uani 1 1 d . . . F 1
O4 O -0.0462(6) 0.8509(2) 0.8820(3) 0.0313(11) Uani 0.803(14) 1 d . . P D 1
O4A O -0.1170(18) 0.8602(8) 0.8515(10) 0.026(4) Uani 0.197(14) 1 d . . P D 2
O5 O -0.14707(18) 0.87196(15) 0.56929(12) 0.0264(3) Uani 1 1 d . . . . .
O6 O -0.06465(19) 0.85736(15) 0.39028(12) 0.0275(3) Uani 1 1 d . . . . .
O7 O 0.18765(18) 0.92815(18) 0.77615(13) 0.0315(3) Uani 1 1 d . . . . .
H7A H 0.1772 0.8794 0.8296 0.047 Uiso 1 1 d R U . . .
H7B H 0.2782 0.8955 0.7474 0.047 Uiso 1 1 d R U . . .
O8 O -0.2983(3) 0.9708(3) 0.77357(18) 0.0575(5) Uani 1 1 d . . . . .
H8A H -0.3269 0.9315 0.8276 0.086 Uiso 1 1 d R U . . .
H8B H -0.3695 1.0025 0.7388 0.086 Uiso 1 1 d R U . . .
O9A O 0.5825(8) 0.8660(6) 0.9552(4) 0.093(2) Uani 0.784(17) 1 d . U P . .
H9A H 0.5779 0.8775 1.0197 0.139 Uiso 0.784(17) 1 d R U P G .
H9B H 0.5979 0.9323 0.9210 0.139 Uiso 0.784(17) 1 d R U P . .
O9B O 0.654(3) 0.8970(19) 0.9802(14) 0.082(7) Uani 0.216(17) 1 d . U P G 2
H9C H 0.7358 0.8857 0.9403 0.123 Uiso 0.216(17) 1 d R U P G 2
H9D H 0.6732 0.8697 1.0408 0.123 Uiso 0.216(17) 1 d R U P G 2
C1 C 0.2645(2) 0.78348(19) 0.46973(16) 0.0207(3) Uani 1 1 d . . . . .
C2 C 0.3926(2) 0.64031(19) 0.48577(15) 0.0197(3) Uani 1 1 d . . . . .
C3 C 0.5306(2) 0.5843(2) 0.41441(15) 0.0214(3) Uani 1 1 d D U . . .
C4 C 0.3641(2) 0.5532(2) 0.57242(16) 0.0222(4) Uani 1 1 d . . . . .
H4 H 0.2738 0.5872 0.6220 0.027 Uiso 1 1 calc R U . . .
C7 C -0.0009(3) 0.7306(2) 0.84387(16) 0.0252(4) Uani 1 1 d . . . . .
C8 C 0.0080(3) 0.6096(2) 0.92507(15) 0.0234(4) Uani 1 1 d . . . . .
C9 C 0.0479(3) 0.5998(2) 1.02888(15) 0.0238(4) Uani 1 1 d . . . . .
C10 C -0.0393(3) 0.5075(2) 0.89753(16) 0.0258(4) Uani 1 1 d . . . . .
H10 H -0.0656 0.5113 0.8284 0.031 Uiso 1 1 calc R U . . .
C11 C 0.0486(3) 0.7661(2) 1.15773(16) 0.0247(4) Uani 1 1 d . . . . .
H11 H -0.0283 0.7555 1.2110 0.030 Uiso 1 1 calc R U . B 1
C12 C 0.2207(4) 0.8288(3) 1.0694(2) 0.0464(7) Uani 1 1 d . . . . .
H12 H 0.2892 0.8746 1.0508 0.056 Uiso 1 1 calc R U . B 1
C13 C -0.1341(2) 0.57924(19) 0.56591(15) 0.0196(3) Uani 1 1 d . . . . .
C14 C -0.3974(2) 0.7681(2) 0.61617(19) 0.0296(4) Uani 1 1 d . . . . .
H14 H -0.4040 0.8247 0.5527 0.036 Uiso 1 1 calc R U . . .
C15 C -0.4447(3) 0.6823(3) 0.7712(2) 0.0449(6) Uani 1 1 d . . . . .
H15 H -0.4971 0.6712 0.8395 0.054 Uiso 1 1 calc R U . . .
C16 C -0.0953(2) 0.80649(19) 0.48258(15) 0.0193(3) Uani 1 1 d . . . . .
C17 C -0.0580(2) 0.64919(18) 0.49064(15) 0.0185(3) Uani 1 1 d . . . . .
C18 C -0.0761(2) 0.43310(19) 0.57463(15) 0.0207(3) Uani 1 1 d . . . . .
H18 H -0.1283 0.3889 0.6255 0.025 Uiso 1 1 calc R U . . .

loop_
_atom_site_aniso_label
_atom_site_aniso_U_11
_atom_site_aniso_U_22
_atom_site_aniso_U_33
_atom_site_aniso_U_23
_atom_site_aniso_U_13
_atom_site_aniso_U_12
Sm1 0.02326(5) 0.01080(5) 0.01546(5) -0.00038(3) -0.00451(3) -0.00447(3)
N1 0.0248(8) 0.0194(7) 0.0232(8) -0.0020(6) -0.0001(6) -0.0074(6)
N2 0.0386(11) 0.0413(11) 0.0243(9) 0.0039(8) 0.0053(8) -0.0063(9)
N3 0.0250(9) 0.0393(11) 0.0422(11) -0.0093(9) 0.0011(8) -0.0056(8)
N4A 0.0250(15) 0.0196(16) 0.0300(13) 0.0040(12) 0.0035(12) -0.0044(13)
N5A 0.046(2) 0.037(2) 0.044(2) 0.0020(16) 0.0039(17) -0.0284(18)
N6A 0.053(2) 0.0495(16) 0.0437(17) 0.0116(14) 0.0127(18) -0.0174(18)
C5A 0.0512(18) 0.0439(19) 0.048(2) 0.0074(17) 0.0078(19) -0.0266(16)
C6A 0.048(2) 0.0390(17) 0.0365(15) 0.0032(13) 0.0113(19) -0.0095(19)
N4B 0.030(2) 0.025(2) 0.030(2) 0.005(2) 0.005(2) -0.007(2)
N5B 0.050(3) 0.045(3) 0.045(3) 0.005(2) 0.006(3) -0.025(2)
N6B 0.049(3) 0.050(2) 0.041(2) 0.0114(19) 0.008(2) -0.017(2)
C5B 0.052(2) 0.047(2) 0.045(3) 0.010(2) 0.010(3) -0.023(2)
C6B 0.038(3) 0.037(2) 0.031(2) 0.0052(19) 0.006(2) -0.011(2)
N7 0.0431(10) 0.0247(8) 0.0193(8) -0.0046(6) 0.0016(7) -0.0232(8)
N8 0.0757(17) 0.0689(16) 0.0386(12) -0.0283(11) 0.0255(11) -0.0596(15)
N9 0.0347(9) 0.0218(8) 0.0224(8) -0.0049(6) -0.0023(7) -0.0142(7)
O1 0.0308(8) 0.0185(7) 0.0324(8) -0.0034(6) 0.0084(6) -0.0030(6)
O2 0.0285(7) 0.0197(7) 0.0279(7) 0.0017(5) -0.0062(6) -0.0020(6)
O3 0.0636(11) 0.0227(7) 0.0182(7) 0.0041(6) -0.0002(7) -0.0143(7)
O4 0.046(2) 0.0167(9) 0.0273(12) 0.0020(8) 0.0000(13) -0.0105(10)
O4A 0.030(7) 0.017(4) 0.025(5) 0.004(3) -0.002(4) -0.005(3)
O5 0.0346(8) 0.0204(7) 0.0263(7) -0.0058(5) -0.0023(6) -0.0124(6)
O6 0.0378(8) 0.0179(6) 0.0258(7) 0.0023(5) 0.0015(6) -0.0128(6)
O7 0.0219(7) 0.0385(9) 0.0311(8) 0.0023(6) -0.0037(6) -0.0092(6)
O8 0.0496(12) 0.0775(16) 0.0476(12) 0.0057(11) -0.0034(9) -0.0299(11)
O9A 0.100(4) 0.120(3) 0.059(2) 0.018(2) 0.009(2) -0.057(3)
O9B 0.081(10) 0.096(9) 0.056(7) 0.028(6) 0.008(6) -0.036(6)
C1 0.0201(8) 0.0131(8) 0.0271(9) -0.0013(7) -0.0017(7) -0.0051(7)
C2 0.0197(8) 0.0152(8) 0.0214(8) -0.0016(6) -0.0027(7) -0.0037(7)
C3 0.0222(8) 0.0175(8) 0.0213(8) 0.0015(6) -0.0010(7) -0.0054(7)
C4 0.0193(8) 0.0189(8) 0.0230(9) -0.0009(7) 0.0012(7) -0.0031(7)
C7 0.0345(10) 0.0180(9) 0.0235(9) 0.0027(7) 0.0004(8) -0.0132(8)
C8 0.0383(11) 0.0176(8) 0.0172(8) 0.0009(7) -0.0007(7) -0.0156(8)
C9 0.0390(11) 0.0195(9) 0.0188(8) -0.0027(7) -0.0010(7) -0.0182(8)
C10 0.0436(12) 0.0223(9) 0.0167(8) 0.0011(7) -0.0053(8) -0.0182(9)
C11 0.0351(10) 0.0233(9) 0.0198(9) -0.0046(7) 0.0000(7) -0.0161(8)
C12 0.0610(17) 0.0568(16) 0.0397(13) -0.0215(12) 0.0148(12) -0.0462(15)
C13 0.0222(8) 0.0163(8) 0.0202(8) -0.0021(6) -0.0021(7) -0.0074(7)
C14 0.0242(10) 0.0258(10) 0.0357(11) -0.0015(8) -0.0039(8) -0.0063(8)
C15 0.0366(13) 0.0521(16) 0.0320(12) -0.0037(11) 0.0093(10) -0.0072(11)
C16 0.0202(8) 0.0149(8) 0.0235(9) -0.0006(6) -0.0037(7) -0.0074(6)
C17 0.0240(9) 0.0138(8) 0.0189(8) 0.0003(6) -0.0041(7) -0.0082(7)
C18 0.0254(9) 0.0166(8) 0.0203(8) 0.0004(6) -0.0006(7) -0.0095(7)

loop_
_atom_type_symbol
_atom_type_description
_atom_type_scat_dispersion_real
_atom_type_scat_dispersion_imag
_atom_type_scat_source
C C 0.0033 0.0016 'International Tables Vol C Tables 4.2.6.8 and 6.1.1.4'
H H 0.0000 0.0000 'International Tables Vol C Tables 4.2.6.8 and 6.1.1.4'
N N 0.0061 0.0033 'International Tables Vol C Tables 4.2.6.8 and 6.1.1.4'
O O 0.0106 0.0060 'International Tables Vol C Tables 4.2.6.8 and 6.1.1.4'
Sm Sm -0.1638 3.4418 'International Tables Vol C Tables 4.2.6.8 and 6.1.1.4'

loop_
_geom_angle_atom_site_label_1
_geom_angle_atom_site_label_2
_geom_angle_atom_site_label_3
_geom_angle
_geom_angle_site_symmetry_1
_geom_angle_site_symmetry_3
_geom_angle_publ_flag
O4A Sm1 O5 97.0(4) . . ?
O5 Sm1 O1 75.18(6) . . ?
O4A Sm1 O6 143.4(4) . 2_576 ?
O5 Sm1 O6 118.41(5) . 2_576 ?
O1 Sm1 O6 77.31(5) . 2_576 ?
O5 Sm1 O2 75.22(5) . 2_576 ?
O1 Sm1 O2 119.38(5) . 2_576 ?
O6 Sm1 O2 72.43(5) 2_576 2_576 ?
O4A Sm1 O7 82.6(5) . . ?
O5 Sm1 O7 147.07(5) . . ?
O1 Sm1 O7 77.80(6) . . ?
O6 Sm1 O7 72.62(5) 2_576 . ?
O2 Sm1 O7 135.63(5) 2_576 . ?
O4A Sm1 O8 48.4(5) . . ?
O5 Sm1 O8 69.23(7) . . ?
O1 Sm1 O8 140.81(7) . . ?
O6 Sm1 O8 134.53(7) 2_576 . ?
O2 Sm1 O8 66.63(7) 2_576 . ?
O7 Sm1 O8 127.37(6) . . ?
O5 Sm1 O3 76.17(5) . . ?
O1 Sm1 O3 74.06(5) . . ?
O6 Sm1 O3 142.89(6) 2_576 . ?
O2 Sm1 O3 143.23(6) 2_576 . ?
O7 Sm1 O3 78.61(6) . . ?
O8 Sm1 O3 81.89(7) . . ?
O5 Sm1 O4 111.93(11) . . ?
O1 Sm1 O4 116.75(8) . . ?
O6 Sm1 O4 129.66(11) 2_576 . ?
O2 Sm1 O4 123.14(9) 2_576 . ?
O7 Sm1 O4 64.99(12) . . ?
O8 Sm1 O4 64.86(13) . . ?
O3 Sm1 O4 50.55(6) . . ?
O5 Sm1 N9 140.20(6) . 2_577 ?
O1 Sm1 N9 142.72(6) . 2_577 ?
O6 Sm1 N9 73.99(5) 2_576 2_577 ?
O2 Sm1 N9 73.44(5) 2_576 2_577 ?
O7 Sm1 N9 71.30(6) . 2_577 ?
O8 Sm1 N9 76.14(7) . 2_577 ?
O3 Sm1 N9 118.17(5) . 2_577 ?
O4 Sm1 N9 67.82(6) . 2_577 ?
C14 N1 N2 109.58(18) . . ?
C14 N1 C13 130.93(18) . . ?
N2 N1 C13 119.35(17) . . ?
C15 N2 N1 102.3(2) . . ?
C14 N3 C15 103.3(2) . . ?
C6A N4A N5A 110.3(7) . . ?
C5A N5A N4A 100.5(6) . . ?
C6A N6A C5A 102.0(5) . . ?
N5A C5A N6A 116.1(6) . . ?
N5A C5A H5A 115.3 . . ?
N6A C5A H5A 128.6 . . ?
N5A C5A H5B 142.9 . . ?
N6A C5A H5B 98.5 . . ?
H5A C5A H5B 33.1 . . ?
N4A C6A N6A 111.1(6) . . ?
N4A C6A H6A 119.0 . . ?
N6A C6A H6A 125.8 . . ?
N4A C6A H6B 92.9 . . ?
N6A C6A H6B 116.1 . . ?
H6A C6A H6B 45.3 . . ?
N5B N4B C6B 107.3(15) . . ?
N5B N4B C3 129(2) . . ?
C6B N4B C3 123(2) . . ?
N4B N5B C5B 104.5(17) . . ?
C5B N6B C6B 104.1(12) . . ?
N6B C5B N5B 113.8(15) . . ?
N6B C5B H5A 149.0 . . ?
N5B C5B H5A 91.6 . . ?
N6B C5B H5B 132.2 . . ?
N5B C5B H5B 114.0 . . ?
H5A C5B H5B 29.9 . . ?
N6B C6B N4B 109.7(14) . . ?
N6B C6B H6A 117.6 . . ?
N4B C6B H6A 128.7 . . ?
N6B C6B H6B 118.8 . . ?
N4B C6B H6B 112.7 . . ?
H6A C6B H6B 59.6 . . ?
C11 N7 N8 109.55(17) . . ?
C11 N7 C9 127.01(17) . . ?
N8 N7 C9 123.42(17) . . ?
C12 N8 N7 102.04(19) . . ?
C11 N9 C12 102.88(17) . . ?
C11 N9 Sm1 123.16(14) . 2_577 ?
C12 N9 Sm1 132.67(14) . 2_577 ?
C1 O1 Sm1 166.93(15) . . ?
C1 O2 Sm1 126.30(13) . 2_576 ?
C7 O3 Sm1 94.09(12) . . ?
C7 O4 Sm1 90.59(18) . . ?
C7 O4A Sm1 98.5(4) . . ?
C16 O5 Sm1 133.88(13) . . ?
C16 O6 Sm1 137.15(13) . 2_576 ?
Sm1 O7 H7A 103.5 . . ?
Sm1 O7 H7B 124.8 . . ?
H7A O7 H7B 108.5 . . ?
Sm1 O8 H8A 133.1 . . ?
Sm1 O8 H8B 118.7 . . ?
H8A O8 H8B 106.5 . . ?
O9B O9A H9A 58.7 . . ?
O9B O9A H9B 63.4 . . ?
H9A O9A H9B 107.3 . . ?
O9A O9B H9A 52.5 . . ?
O9A O9B H9B 50.9 . . ?
H9A O9B H9B 92.5 . . ?
O9A O9B H9C 117.5 . . ?
H9A O9B H9C 159.9 . . ?
H9B O9B H9C 91.2 . . ?
O9A O9B H9D 115.4 . . ?
H9A O9B H9D 68.9 . . ?
H9B O9B H9D 160.8 . . ?
H9C O9B H9D 108.0 . . ?
O2 C1 O1 126.10(18) . . ?
O2 C1 C2 117.19(17) . . ?
O1 C1 C2 116.56(17) . . ?
C4 C2 C3 117.28(16) . . ?
C4 C2 C1 117.55(17) . . ?
C3 C2 C1 124.88(17) . . ?
C4 C3 C2 122.05(17) 2_666 . ?
C4 C3 N4B 119.4(7) 2_666 . ?
C2 C3 N4B 118.5(7) . . ?
C3 C4 C2 120.67(17) 2_666 . ?
C3 C4 H4 119.7 2_666 . ?
C2 C4 H4 119.7 . . ?
O3 C7 O4 124.2(2) . . ?
O3 C7 C8 118.95(18) . . ?
O4 C7 C8 116.8(2) . . ?
O4A C7 C8 124.1(4) . . ?
C10 C8 C9 117.92(17) . . ?
C10 C8 C7 117.48(18) . . ?
C9 C8 C7 124.38(17) . . ?
C10 C9 C8 121.00(17) 2_567 . ?
C10 C9 N7 117.20(17) 2_567 . ?
C8 C9 N7 121.80(17) . . ?
C9 C10 C8 121.08(18) 2_567 . ?
C9 C10 H10 119.5 2_567 . ?
C8 C10 H10 119.5 . . ?
N9 C11 N7 110.72(18) . . ?
N9 C11 H11 124.6 . . ?
N7 C11 H11 124.6 . . ?
N8 C12 N9 114.8(2) . . ?
N8 C12 H12 122.6 . . ?
N9 C12 H12 122.6 . . ?
C18 C13 C17 120.57(17) . . ?
C18 C13 N1 116.36(17) . . ?
C17 C13 N1 123.05(16) . . ?
N3 C14 N1 110.0(2) . . ?
N3 C14 H14 125.0 . . ?
N1 C14 H14 125.0 . . ?
N2 C15 N3 114.7(2) . . ?
N2 C15 H15 122.6 . . ?
N3 C15 H15 122.6 . . ?
O6 C16 O5 126.15(17) . . ?
O6 C16 C17 116.47(16) . . ?
O5 C16 C17 117.29(16) . . ?
C18 C17 C13 117.54(16) 2_566 . ?
C18 C17 C16 115.81(16) 2_566 . ?
C13 C17 C16 126.16(17) . . ?
C13 C18 C17 121.89(17) . 2_566 ?
C13 C18 H18 119.1 . . ?
C17 C18 H18 119.1 2_566 . ?

loop_
_geom_bond_atom_site_label_1
_geom_bond_atom_site_label_2
_geom_bond_distance
_geom_bond_site_symmetry_2
_geom_bond_publ_flag
Sm1 O4A 2.377(8) . ?
Sm1 O5 2.3805(14) . ?
Sm1 O1 2.3902(14) . ?
Sm1 O6 2.4360(14) 2_576 ?
Sm1 O2 2.4458(14) 2_576 ?
Sm1 O7 2.4680(15) . ?
Sm1 O8 2.504(2) . ?
Sm1 O3 2.5466(15) . ?
Sm1 O4 2.607(3) . ?
Sm1 N9 2.6231(17) 2_577 ?
N1 C14 1.339(3) . ?
N1 N2 1.364(2) . ?
N1 C13 1.425(2) . ?
N2 C15 1.312(3) . ?
N3 C14 1.313(3) . ?
N3 C15 1.355(4) . ?
N4A C6A 1.306(10) . ?
N4A N5A 1.401(14) . ?
N5A C5A 1.304(6) . ?
N6A C6A 1.322(7) . ?
N6A C5A 1.369(8) . ?
C5A H5A 0.9179 . ?
C5A H5B 1.0419 . ?
C6A H6A 1.1428 . ?
C6A H6B 1.2294 . ?
N4B N5B 1.29(3) . ?
N4B C6B 1.38(2) . ?
N4B C3 1.445(18) . ?
N5B C5B 1.355(15) . ?
N6B C5B 1.283(18) . ?
N6B C6B 1.308(14) . ?
C5B H5A 1.1294 . ?
C5B H5B 1.0751 . ?
C6B H6A 1.0076 . ?
C6B H6B 0.7996 . ?
N7 C11 1.329(2) . ?
N7 N8 1.366(3) . ?
N7 C9 1.432(2) . ?
N8 C12 1.321(3) . ?
N9 C11 1.316(3) . ?
N9 C12 1.352(3) . ?
N9 Sm1 2.6232(17) 2_577 ?
O1 C1 1.251(2) . ?
O2 C1 1.248(2) . ?
O2 Sm1 2.4458(14) 2_576 ?
O3 C7 1.232(3) . ?
O4 C7 1.259(3) . ?
O4A C7 1.359(10) . ?
O5 C16 1.254(2) . ?
O6 C16 1.250(2) . ?
O6 Sm1 2.4360(14) 2_576 ?
O7 H7A 0.8089 . ?
O7 H7B 0.8192 . ?
O8 H8A 0.8121 . ?
O8 H8B 0.8057 . ?
O9A O9B 0.96(3) . ?
O9A H9A 0.8164 . ?
O9A H9B 0.8175 . ?
O9B H9A 0.8791 . ?
O9B H9B 0.9415 . ?
O9B H9C 0.8202 . ?
O9B H9D 0.8043 . ?
C1 C2 1.522(2) . ?
C2 C4 1.392(3) . ?
C2 C3 1.395(3) . ?
C3 C4 1.391(3) 2_666 ?
C4 C3 1.391(3) 2_666 ?
C4 H4 0.9300 . ?
C7 C8 1.510(3) . ?
C8 C10 1.388(3) . ?
C8 C9 1.393(3) . ?
C9 C10 1.382(3) 2_567 ?
C10 C9 1.382(3) 2_567 ?
C10 H10 0.9300 . ?
C11 H11 0.9300 . ?
C12 H12 0.9300 . ?
C13 C18 1.388(2) . ?
C13 C17 1.399(3) . ?
C14 H14 0.9300 . ?
C15 H15 0.9300 . ?
C16 C17 1.517(2) . ?
C17 C18 1.392(3) 2_566 ?
C18 C17 1.392(3) 2_566 ?
C18 H18 0.9300 . ?

loop_
_geom_hbond_atom_site_label_D
_geom_hbond_atom_site_label_H
_geom_hbond_atom_site_label_A
_geom_hbond_distance_DH
_geom_hbond_distance_HA
_geom_hbond_distance_DA
_geom_hbond_angle_DHA
_geom_hbond_site_symmetry_A
C14 H14 N5A 0.93 2.61 3.330(7) 134.6 1_455
C11 H11 O6 0.93 2.48 3.023(2) 117.4 1_556
C10 H10 N2 0.93 2.54 3.298(3) 139.4 .
C4 H4 O3 0.93 2.41 3.333(3) 172.3 .
O9B H9B O8 0.94 2.01 2.624(14) 121.3 1_655
O9B H9C O4A 0.82 1.57 2.39(2) 172.4 1_655
O9B H9B O8 0.94 2.01 2.624(14) 121.3 1_655
O9A H9B O8 0.82 2.01 2.673(5) 138.0 1_655
O9A H9A N6B 0.82 2.05 2.693(14) 135.3 1_556
O9A H9A N6A 0.82 2.28 2.937(8) 137.3 1_556
O8 H8B N5A 0.81 2.65 3.387(7) 153.4 2_576
O8 H8A O9B 0.81 1.89 2.624(14) 149.9 1_455
O8 H8A O9A 0.81 1.87 2.673(5) 171.6 1_455
O7 H7B N3 0.82 1.91 2.721(3) 169.1 1_655
O7 H7A O4 0.81 2.23 2.729(4) 120.4 .
O7 H7A N8 0.81 2.49 3.272(3) 163.6 .
C5B H5B O7 1.08 2.53 3.59(2) 168.6 2_676
C5A H5A O7 0.92 2.59 3.453(7) 157.0 2_676
C5B H5B O7 1.08 2.53 3.59(2) 168.6 2_676
C5A H5A O7 0.92 2.59 3.453(7) 157.0 2_676
